data_2017343
loop_
_publ_author_name
'Gotoh, Kazuma'
'Ishida, Hiroyuki'

_publ_section_title
;
 Hydrogen-bonded structures of the isomeric compounds of quinoline with
 2-chloro-5-nitrobenzoic acid, 3-chloro-2-nitrobenzoic acid,
 4-chloro-2-nitrobenzoic acid and 5-chloro-2-nitrobenzoic acid
;
_journal_coeditor_code GD3308
_journal_issue 10
_journal_name_full 'Acta Crystallographica Section C'
_journal_page_first o534
_journal_page_last o538
_journal_paper_doi 10.1107/S0108270109037688
_journal_volume 65
_journal_year 2009
_chemical_formula_iupac 'C7 H4 Cl N O4, C9 H7 N'
_chemical_formula_moiety 'C7 H4 Cl N O4, C9 H7 N'
_chemical_formula_sum 'C16 H11 Cl N2 O4'
_chemical_formula_weight 330.73
_chemical_name_systematic
;
2-chloro-5-nitrobenzoic acid--quinoline (1/1)
;
_space_group_IT_number 2
_symmetry_cell_setting triclinic
_symmetry_space_group_name_Hall '-P 1'
_symmetry_space_group_name_H-M 'P -1'
_atom_sites_solution_hydrogens geom
_atom_sites_solution_primary direct
_atom_sites_solution_secondary difmap
_cell_angle_alpha 75.861(4)
_cell_angle_beta 89.207(3)
_cell_angle_gamma 79.842(4)
_cell_formula_units_Z 2
_cell_length_a 6.9254(10)
_cell_length_b 7.4746(11)
_cell_length_c 14.310(2)
_cell_measurement_reflns_used 13073
_cell_measurement_temperature 185.0(10)
_cell_measurement_theta_max 30.1
_cell_measurement_theta_min 3.3
_cell_volume 706.72(18)
_computing_cell_refinement 'PROCESS-AUTO (Rigaku/MSC, 2004)'
_computing_data_collection 'PROCESS-AUTO (Rigaku/MSC, 2004)'
_computing_data_reduction 'CrystalStructure (Rigaku/MSC, 2004)'
_computing_molecular_graphics 'ORTEP-3 (Farrugia, 1997) and WinGX (Farrugia, 1999)'
_computing_publication_material 'CrystalStructure (Rigaku/MSC, 2004) and  PLATON (Spek, 2009)'
_computing_structure_refinement 'SHELXL97 (Sheldrick, 2008)'
_computing_structure_solution 'SHELXS97 (Sheldrick, 2008)'
_diffrn_ambient_temperature 185.0(10)
_diffrn_detector_area_resol_mean 10.00
_diffrn_measured_fraction_theta_full 0.997
_diffrn_measured_fraction_theta_max 0.997
_diffrn_measurement_device_type 'Rigaku RAXIS-RAPIDII'
_diffrn_measurement_method \w
_diffrn_radiation_type 'Mo K\a'
_diffrn_radiation_wavelength 0.71075
_diffrn_reflns_av_R_equivalents 0.0193
_diffrn_reflns_av_sigmaI/netI 0.0141
_diffrn_reflns_limit_h_max 9
_diffrn_reflns_limit_h_min -9
_diffrn_reflns_limit_k_max 10
_diffrn_reflns_limit_k_min -10
_diffrn_reflns_limit_l_max 20
_diffrn_reflns_limit_l_min -20
_diffrn_reflns_number 14562
_diffrn_reflns_theta_full 29.99
_diffrn_reflns_theta_max 29.99
_diffrn_reflns_theta_min 3.29
_exptl_absorpt_coefficient_mu 0.293
_exptl_absorpt_correction_T_max 0.943
_exptl_absorpt_correction_T_min 0.932
_exptl_absorpt_correction_type numerical
_exptl_absorpt_process_details
;
(<i>ABSCOR</i>; Higashi, 1995)
;
_exptl_crystal_colour colourless
_exptl_crystal_density_diffrn 1.554
_exptl_crystal_density_method 'not measured'
_exptl_crystal_description block
_exptl_crystal_F_000 340.00
_exptl_crystal_size_max 0.33
_exptl_crystal_size_mid 0.28
_exptl_crystal_size_min 0.20
_refine_diff_density_max 0.438
_refine_diff_density_min -0.245
_refine_ls_extinction_method none
_refine_ls_goodness_of_fit_ref 1.060
_refine_ls_hydrogen_treatment mixed
_refine_ls_matrix_type full
_refine_ls_number_parameters 212
_refine_ls_number_reflns 4109
_refine_ls_number_restraints 0
_refine_ls_restrained_S_all 1.060
_refine_ls_R_factor_all 0.0365
_refine_ls_R_factor_gt 0.0325
_refine_ls_shift/su_max 0.001
_refine_ls_shift/su_mean 0.000
_refine_ls_structure_factor_coef Fsqd
_refine_ls_weighting_details 'calc w=1/[\s^2^(Fo^2^)+(0.0549P)^2^+0.1631P] where P=(Fo^2^+2Fc^2^)/3'
_refine_ls_weighting_scheme calc
_refine_ls_wR_factor_gt 0.0925
_refine_ls_wR_factor_ref 0.0957
_reflns_number_gt 3703
_reflns_number_total 4109
_reflns_threshold_expression I>2\s(I)
_cod_data_source_file gd3308.cif
_cod_data_source_block I
_cod_original_cell_volume 706.71(17)
_cod_database_code 2017343
_cod_database_fobs_code 2017343

loop_
_symmetry_equiv_pos_site_id
_symmetry_equiv_pos_as_xyz
1 +X,+Y,+Z
2 -X,-Y,-Z

loop_
_atom_site_type_symbol
_atom_site_label
_atom_site_fract_x
_atom_site_fract_y
_atom_site_fract_z
_atom_site_U_iso_or_equiv
_atom_site_adp_type
_atom_site_calc_flag
_atom_site_refinement_flags
_atom_site_occupancy
_atom_site_disorder_assembly
_atom_site_disorder_group
Cl Cl1 0.89847(4) -0.10086(4) 0.623531(19) 0.03206(9) Uani d . 1 . .
O O1 0.78199(16) 0.52083(12) 0.54961(6) 0.0400(2) Uani d . 1 . .
O O2 0.72799(16) 0.27161(13) 0.50107(6) 0.0410(2) Uani d . 1 . .
O O3 0.80941(16) 0.28751(13) 0.99105(6) 0.0411(2) Uani d . 1 . .
O O4 0.73704(15) 0.53965(11) 0.87597(6) 0.0383(2) Uani d . 1 . .
N N1 0.78272(13) 0.36891(12) 0.90536(6) 0.02517(17) Uani d . 1 . .
N N2 0.70282(13) 0.75824(12) 0.37861(6) 0.02605(17) Uani d . 1 . .
C C1 0.80281(13) 0.24022(13) 0.66829(6) 0.02067(17) Uani d . 1 . .
C C2 0.85561(13) 0.04479(13) 0.70085(7) 0.02144(17) Uani d . 1 . .
C C3 0.88318(14) -0.04260(13) 0.79921(7) 0.02355(18) Uani d . 1 . .
H H3 0.9187 -0.1752 0.8195 0.028 Uiso calc R 1 . .
C C4 0.85911(14) 0.06253(13) 0.86688(7) 0.02261(18) Uani d . 1 . .
H H4 0.8774 0.0043 0.9338 0.027 Uiso calc R 1 . .
C C5 0.80750(13) 0.25573(13) 0.83436(6) 0.02017(17) Uani d . 1 . .
C C6 0.78006(14) 0.34545(13) 0.73740(6) 0.02125(17) Uani d . 1 . .
H H6 0.7458 0.4782 0.7179 0.025 Uiso calc R 1 . .
C C7 0.76746(15) 0.34347(14) 0.56340(7) 0.02508(19) Uani d . 1 . .
C C8 0.65425(16) 0.92705(16) 0.39399(7) 0.0286(2) Uani d . 1 . .
H H8 0.6552 0.9382 0.4587 0.034 Uiso calc R 1 . .
C C9 0.60095(16) 1.09191(15) 0.32017(8) 0.0292(2) Uani d . 1 . .
H H9 0.5669 1.2104 0.3351 0.035 Uiso calc R 1 . .
C C10 0.59913(15) 1.07817(14) 0.22679(8) 0.0265(2) Uani d . 1 . .
H H10 0.5635 1.1873 0.1758 0.032 Uiso calc R 1 . .
C C11 0.65070(13) 0.90007(13) 0.20670(7) 0.02105(17) Uani d . 1 . .
C C12 0.65327(16) 0.87471(16) 0.11190(7) 0.0280(2) Uani d . 1 . .
H H12 0.6203 0.9804 0.0587 0.034 Uiso calc R 1 . .
C C13 0.70285(16) 0.69915(18) 0.09610(8) 0.0318(2) Uani d . 1 . .
H H13 0.7039 0.6833 0.0322 0.038 Uiso calc R 1 . .
C C14 0.75246(16) 0.54171(16) 0.17486(9) 0.0322(2) Uani d . 1 . .
H H14 0.7860 0.4203 0.1633 0.039 Uiso calc R 1 . .
C C15 0.75301(16) 0.56097(14) 0.26779(8) 0.0281(2) Uani d . 1 . .
H H15 0.7876 0.4538 0.3200 0.034 Uiso calc R 1 . .
C C16 0.70185(13) 0.74116(13) 0.28540(6) 0.02089(17) Uani d . 1 . .
H H1 0.757(3) 0.581(3) 0.4912(16) 0.073(6) Uiso d . 1 . .

loop_
_atom_site_aniso_label
_atom_site_aniso_U_11
_atom_site_aniso_U_22
_atom_site_aniso_U_33
_atom_site_aniso_U_12
_atom_site_aniso_U_13
_atom_site_aniso_U_23
Cl1 0.03734(15) 0.03113(14) 0.03126(14) 0.00075(10) -0.00146(10) -0.01912(10)
O1 0.0712(6) 0.0286(4) 0.0192(3) -0.0123(4) -0.0077(4) -0.0013(3)
O2 0.0678(6) 0.0381(4) 0.0204(4) -0.0134(4) -0.0035(4) -0.0101(3)
O3 0.0700(6) 0.0351(4) 0.0177(3) -0.0052(4) -0.0012(4) -0.0084(3)
O4 0.0626(6) 0.0229(4) 0.0298(4) -0.0019(4) 0.0009(4) -0.0111(3)
N1 0.0327(4) 0.0245(4) 0.0200(4) -0.0051(3) 0.0015(3) -0.0086(3)
N2 0.0304(4) 0.0283(4) 0.0190(4) -0.0053(3) -0.0005(3) -0.0048(3)
C1 0.0221(4) 0.0233(4) 0.0177(4) -0.0044(3) 0.0010(3) -0.0068(3)
C2 0.0208(4) 0.0233(4) 0.0227(4) -0.0038(3) 0.0008(3) -0.0103(3)
C3 0.0266(4) 0.0191(4) 0.0246(4) -0.0026(3) -0.0005(3) -0.0058(3)
C4 0.0262(4) 0.0220(4) 0.0190(4) -0.0038(3) -0.0002(3) -0.0041(3)
C5 0.0232(4) 0.0209(4) 0.0178(4) -0.0042(3) 0.0010(3) -0.0072(3)
C6 0.0255(4) 0.0200(4) 0.0187(4) -0.0039(3) 0.0008(3) -0.0057(3)
C7 0.0287(4) 0.0283(5) 0.0181(4) -0.0041(4) 0.0013(3) -0.0062(3)
C8 0.0310(5) 0.0352(5) 0.0235(4) -0.0074(4) 0.0015(4) -0.0135(4)
C9 0.0291(5) 0.0255(5) 0.0373(5) -0.0051(4) 0.0008(4) -0.0154(4)
C10 0.0275(4) 0.0208(4) 0.0302(5) -0.0040(3) -0.0031(4) -0.0043(4)
C11 0.0210(4) 0.0228(4) 0.0199(4) -0.0062(3) -0.0004(3) -0.0045(3)
C12 0.0303(5) 0.0355(5) 0.0190(4) -0.0099(4) -0.0005(4) -0.0055(4)
C13 0.0317(5) 0.0450(6) 0.0260(5) -0.0125(4) 0.0042(4) -0.0185(4)
C14 0.0314(5) 0.0311(5) 0.0404(6) -0.0072(4) 0.0051(4) -0.0201(4)
C15 0.0304(5) 0.0212(4) 0.0324(5) -0.0035(4) 0.0005(4) -0.0066(4)
C16 0.0217(4) 0.0218(4) 0.0196(4) -0.0049(3) 0.0005(3) -0.0052(3)

loop_
_atom_type_symbol
_atom_type_description
_atom_type_scat_dispersion_real
_atom_type_scat_dispersion_imag
_atom_type_scat_source
C C 0.0033 0.0016 'International Tables Vol C Tables 4.2.6.8 and 6.1.1.4'
H H 0.0000 0.0000 'International Tables Vol C Tables 4.2.6.8 and 6.1.1.4'
O O 0.0106 0.0060 'International Tables Vol C Tables 4.2.6.8 and 6.1.1.4'
N N 0.0061 0.0033 'International Tables Vol C Tables 4.2.6.8 and 6.1.1.4'
Cl Cl 0.1484 0.1585 'International Tables Vol C Tables 4.2.6.8 and 6.1.1.4'

loop_
_geom_angle_atom_site_label_1
_geom_angle_atom_site_label_2
_geom_angle_atom_site_label_3
_geom_angle_site_symmetry_1
_geom_angle_site_symmetry_3
_geom_angle
_geom_angle_publ_flag
C7 O1 H1 . . 112.2(14) ?
O4 N1 O3 . . 123.72(9) ?
O4 N1 C5 . . 118.16(8) ?
O3 N1 C5 . . 118.12(8) ?
C8 N2 C16 . . 118.35(9) ?
C6 C1 C2 . . 117.78(8) ?
C6 C1 C7 . . 118.12(8) ?
C2 C1 C7 . . 124.10(8) ?
C3 C2 C1 . . 121.31(8) ?
C3 C2 Cl1 . . 115.98(7) ?
C1 C2 Cl1 . . 122.68(7) ?
C4 C3 C2 . . 120.44(9) ?
C4 C3 H3 . . 119.8 ?
C2 C3 H3 . . 119.8 ?
C3 C4 C5 . . 118.06(9) ?
C3 C4 H4 . . 121.0 ?
C5 C4 H4 . . 121.0 ?
C6 C5 C4 . . 122.55(8) ?
C6 C5 N1 . . 118.85(8) ?
C4 C5 N1 . . 118.59(8) ?
C5 C6 C1 . . 119.86(8) ?
C5 C6 H6 . . 120.1 ?
C1 C6 H6 . . 120.1 ?
O2 C7 O1 . . 124.69(10) ?
O2 C7 C1 . . 123.85(9) ?
O1 C7 C1 . . 111.46(8) ?
N2 C8 C9 . . 123.89(9) ?
N2 C8 H8 . . 118.1 ?
C9 C8 H8 . . 118.1 ?
C10 C9 C8 . . 118.74(9) ?
C10 C9 H9 . . 120.6 ?
C8 C9 H9 . . 120.6 ?
C9 C10 C11 . . 119.42(9) ?
C9 C10 H10 . . 120.3 ?
C11 C10 H10 . . 120.3 ?
C10 C11 C12 . . 122.70(9) ?
C10 C11 C16 . . 118.18(9) ?
C12 C11 C16 . . 119.12(9) ?
C13 C12 C11 . . 120.57(10) ?
C13 C12 H12 . . 119.7 ?
C11 C12 H12 . . 119.7 ?
C12 C13 C14 . . 119.93(10) ?
C12 C13 H13 . . 120.0 ?
C14 C13 H13 . . 120.0 ?
C15 C14 C13 . . 121.16(10) ?
C15 C14 H14 . . 119.4 ?
C13 C14 H14 . . 119.4 ?
C14 C15 C16 . . 119.65(10) ?
C14 C15 H15 . . 120.2 ?
C16 C15 H15 . . 120.2 ?
N2 C16 C15 . . 119.00(9) ?
N2 C16 C11 . . 121.42(9) ?
C15 C16 C11 . . 119.57(9) ?

loop_
_geom_bond_atom_site_label_1
_geom_bond_atom_site_label_2
_geom_bond_site_symmetry_2
_geom_bond_distance
_geom_bond_publ_flag
Cl1 C2 . 1.7213(9) ?
O1 C7 . 1.3134(13) ?
O1 H1 . 0.85(2) ?
O2 C7 . 1.2046(13) ?
O3 N1 . 1.2288(12) ?
O4 N1 . 1.2267(12) ?
N1 C5 . 1.4633(11) ?
N2 C8 . 1.3182(14) ?
N2 C16 . 1.3709(12) ?
C1 C6 . 1.3977(12) ?
C1 C2 . 1.4029(13) ?
C1 C7 . 1.5120(13) ?
C2 C3 . 1.3995(13) ?
C3 C4 . 1.3799(13) ?
C3 H3 . 0.9500 ?
C4 C5 . 1.3871(13) ?
C4 H4 . 0.9500 ?
C5 C6 . 1.3852(12) ?
C6 H6 . 0.9500 ?
C8 C9 . 1.4089(16) ?
C8 H8 . 0.9500 ?
C9 C10 . 1.3653(15) ?
C9 H9 . 0.9500 ?
C10 C11 . 1.4138(13) ?
C10 H10 . 0.9500 ?
C11 C12 . 1.4143(13) ?
C11 C16 . 1.4190(13) ?
C12 C13 . 1.3692(16) ?
C12 H12 . 0.9500 ?
C13 C14 . 1.4118(18) ?
C13 H13 . 0.9500 ?
C14 C15 . 1.3722(15) ?
C14 H14 . 0.9500 ?
C15 C16 . 1.4135(13) ?
C15 H15 . 0.9500 ?

loop_
_geom_hbond_atom_site_label_D
_geom_hbond_atom_site_label_H
_geom_hbond_atom_site_label_A
_geom_hbond_site_symmetry_A
_geom_hbond_distance_DH
_geom_hbond_distance_HA
_geom_hbond_distance_DA
_geom_hbond_angle_DHA
_geom_hbond_publ_flag
O1 H1 N2 . 0.85(2) 1.81(2) 2.6476(13) 166(2) y

loop_
_geom_torsion_atom_site_label_1
_geom_torsion_atom_site_label_2
_geom_torsion_atom_site_label_3
_geom_torsion_atom_site_label_4
_geom_torsion_site_symmetry_1
_geom_torsion_site_symmetry_2
_geom_torsion_site_symmetry_3
_geom_torsion_site_symmetry_4
_geom_torsion
_geom_torsion_publ_flag
C6 C1 C2 C3 . . . . 0.51(14) ?
C7 C1 C2 C3 . . . . -178.95(9) ?
C6 C1 C2 Cl1 . . . . -177.22(7) ?
C7 C1 C2 Cl1 . . . . 3.31(13) ?
C1 C2 C3 C4 . . . . -0.11(15) ?
Cl1 C2 C3 C4 . . . . 177.77(7) ?
C2 C3 C4 C5 . . . . -0.09(14) ?
C3 C4 C5 C6 . . . . -0.13(14) ?
C3 C4 C5 N1 . . . . -179.63(8) ?
O4 N1 C5 C6 . . . . 0.49(14) ?
O3 N1 C5 C6 . . . . -179.30(9) ?
O4 N1 C5 C4 . . . . -179.99(10) ?
O3 N1 C5 C4 . . . . 0.22(14) ?
C4 C5 C6 C1 . . . . 0.55(15) ?
N1 C5 C6 C1 . . . . -179.96(8) ?
C2 C1 C6 C5 . . . . -0.72(14) ?
C7 C1 C6 C5 . . . . 178.78(8) ?
C6 C1 C7 O2 . . . . -158.22(11) ?
C2 C1 C7 O2 . . . . 21.24(16) ?
C6 C1 C7 O1 . . . . 20.70(13) ?
C2 C1 C7 O1 . . . . -159.84(10) ?
C16 N2 C8 C9 . . . . 0.05(16) ?
N2 C8 C9 C10 . . . . -0.10(17) ?
C8 C9 C10 C11 . . . . -0.09(15) ?
C9 C10 C11 C12 . . . . -179.66(10) ?
C9 C10 C11 C16 . . . . 0.31(14) ?
C10 C11 C12 C13 . . . . -179.51(10) ?
C16 C11 C12 C13 . . . . 0.52(15) ?
C11 C12 C13 C14 . . . . -0.17(16) ?
C12 C13 C14 C15 . . . . -0.32(17) ?
C13 C14 C15 C16 . . . . 0.43(16) ?
C8 N2 C16 C15 . . . . -179.81(9) ?
C8 N2 C16 C11 . . . . 0.18(14) ?
C14 C15 C16 N2 . . . . 179.92(9) ?
C14 C15 C16 C11 . . . . -0.07(15) ?
C10 C11 C16 N2 . . . . -0.36(14) ?
C12 C11 C16 N2 . . . . 179.61(9) ?
C10 C11 C16 C15 . . . . 179.63(9) ?
C12 C11 C16 C15 . . . . -0.41(14) ?
